data_2234029
loop_
_publ_author_name
'Goudarziafshar, Hamid'
'Nikoorazm, Mohsen'
'Abbasityula, Yunes'
'Eigner, V\'aclav'
'Du\<sek, Michal'

_publ_section_title
;
 Bis[<i>N</i>-(3-aminopropyl)propane-1,3-diamine-\k^3^<i>N</i>,<i>N</i>',<i>N</i>'']cadmium
 nitrate perchlorate
;
_journal_coeditor_code WM2586
_journal_issue 3
_journal_name_full 'Acta Crystallographica Section E'
_journal_page_first m273
_journal_page_last m274
_journal_paper_doi 10.1107/S1600536812004400
_journal_volume 68
_journal_year 2012
_chemical_formula_iupac '[Cd (C6 H17 N3)2] (N O3) (Cl O4)'
_chemical_formula_moiety 'C12 H34 Cd N6 2+, Cl O4 -, N O3 -'
_chemical_formula_sum 'C12 H34 Cd Cl N7 O7'
_chemical_formula_weight 536.3
_chemical_melting_point 210
_chemical_name_systematic
;
Bis[<i>N</i>-(3-aminopropyl)propane-1,3-diamine-
\k^3^<i>N</i>,<i>N</i>',<i>N</i>'']cadmium nitrate perchlorate
;
_space_group_IT_number 14
_symmetry_cell_setting monoclinic
_symmetry_space_group_name_Hall '-P 2ybc'
_symmetry_space_group_name_H-M 'P 1 21/c 1'
_atom_sites_solution_hydrogens geom
_cell_angle_alpha 90
_cell_angle_beta 97.717(3)
_cell_angle_gamma 90
_cell_formula_units_Z 4
_cell_length_a 12.6030(5)
_cell_length_b 11.9403(5)
_cell_length_c 14.1977(5)
_cell_measurement_reflns_used 35544
_cell_measurement_temperature 119.8
_cell_measurement_theta_max 67.03
_cell_measurement_theta_min 3.14
_cell_volume 2117.17(14)
_computing_cell_refinement
;
CrysAlis PRO (Agilent, 2011)
;
_computing_data_collection
;
CrysAlis PRO (Agilent, 2011)
;
_computing_data_reduction
;
CrysAlis PRO (Agilent, 2011)
;
_computing_molecular_graphics
;
ORTEP-3 (Farrugia, 1997) and Mercury (Macrae <i>et al.</i>,
2008)
;
_computing_publication_material 'publCIF (Westrip, 2010)'
_computing_structure_refinement 'JANA2006 (Pet\<r\'i\<cek <i>et al.</i>, 2006)'
_computing_structure_solution 'Superflip (Palatinus & Chapuis, 2007)'
_diffrn_ambient_temperature 119.8
_diffrn_detector_area_resol_mean 10.3784
_diffrn_measured_fraction_theta_full 0.99
_diffrn_measured_fraction_theta_max 0.99
_diffrn_measurement_device 'four-cycle diffractometer'
_diffrn_measurement_device_type 'Oxford Diffraction CCD'
_diffrn_measurement_method '\w scans'
_diffrn_radiation_monochromator graphite
_diffrn_radiation_source 'X-ray tube'
_diffrn_radiation_type 'Cu K\a'
_diffrn_radiation_wavelength 1.5418
_diffrn_reflns_av_R_equivalents 0.0378
_diffrn_reflns_av_sigmaI/netI 0.008
_diffrn_reflns_limit_h_max 15
_diffrn_reflns_limit_h_min -15
_diffrn_reflns_limit_k_max 14
_diffrn_reflns_limit_k_min -14
_diffrn_reflns_limit_l_max 16
_diffrn_reflns_limit_l_min -16
_diffrn_reflns_number 53531
_diffrn_reflns_theta_full 67.13
_diffrn_reflns_theta_max 67.13
_diffrn_reflns_theta_min 3.54
_exptl_absorpt_coefficient_mu 9.858
_exptl_absorpt_correction_T_max 0.286
_exptl_absorpt_correction_T_min 0.103
_exptl_absorpt_correction_type analytical
_exptl_absorpt_process_details '(Clark & Reid, 1995)'
_exptl_crystal_colour colourless
_exptl_crystal_density_diffrn 1.682
_exptl_crystal_density_method 'not measured'
_exptl_crystal_description parallelpiped
_exptl_crystal_F_000 1104
_exptl_crystal_size_max 0.352
_exptl_crystal_size_mid 0.304
_exptl_crystal_size_min 0.206
_refine_diff_density_max 0.28
_refine_diff_density_min -0.43
_refine_ls_extinction_coef 281E1(15)
_refine_ls_extinction_method 'B-C type 1 Gaussian isotropic (Becker & Coppens, 1974)'
_refine_ls_goodness_of_fit_ref 1.50
_refine_ls_hydrogen_treatment mixed
_refine_ls_number_constraints 232
_refine_ls_number_parameters 298
_refine_ls_number_reflns 3778
_refine_ls_number_restraints 14
_refine_ls_R_factor_all 0.0224
_refine_ls_R_factor_gt 0.0218
_refine_ls_shift/su_max 0.0386
_refine_ls_shift/su_mean 0.0007
_refine_ls_structure_factor_coef Fsqd
_refine_ls_weighting_details w=1/(\s^2^(I)+0.0016I^2^)
_refine_ls_weighting_scheme sigma
_refine_ls_wR_factor_gt 0.0672
_refine_ls_wR_factor_ref 0.0679
_reflns_number_gt 3680
_reflns_number_total 3778
_reflns_threshold_expression I>3\s(I)
_cod_data_source_file wm2586.cif
_cod_data_source_block I
_cod_original_sg_symbol_Hall '-P 2ycb'
_cod_original_sg_symbol_H-M 'P 21/c'
_cod_original_formula_sum 'C12 H34 Cd1 Cl1 N7 O7'
_cod_database_code 2234029
_cod_database_fobs_code 2234029

loop_
_symmetry_equiv_pos_site_id
_symmetry_equiv_pos_as_xyz
1 x,y,z
2 -x,y+1/2,-z+1/2
3 -x,-y,-z
4 x,-y+1/2,z+1/2

loop_
_atom_site_type_symbol
_atom_site_label
_atom_site_fract_x
_atom_site_fract_y
_atom_site_fract_z
_atom_site_U_iso_or_equiv
_atom_site_adp_type
_atom_site_calc_flag
_atom_site_occupancy
_atom_site_symmetry_multiplicity
Cd Cd1 0.277764(9) 0.929182(10) 0.204521(8) 0.01647(7) Uani d 1 4
Cl Cl1 0.10390(3) 0.32823(4) 0.20236(3) 0.02461(14) Uani d 1 4
O O1 0.02248(12) 0.24458(15) 0.18695(12) 0.0392(5) Uani d 1 4
O O2 0.07450(15) 0.41160(16) 0.26595(13) 0.0443(6) Uani d 1 4
N N1 0.43298(12) 0.82683(14) 0.18776(11) 0.0207(4) Uani d 1 4
N N2 0.38913(12) 0.98590(13) 0.35687(11) 0.0193(4) Uani d 1 4
N N3 0.32575(14) 1.09505(16) 0.13282(12) 0.0251(5) Uani d 1 4
O O3 0.20171(12) 0.27577(14) 0.24324(13) 0.0402(5) Uani d 1 4
N N4 0.14304(12) 1.01825(14) 0.27775(12) 0.0229(5) Uani d 1 4
N N5 0.20751(13) 0.75584(14) 0.25474(12) 0.0241(5) Uani d 1 4
C C1 0.34052(17) 1.08536(17) 0.39575(15) 0.0253(6) Uani d 1 4
O O6 0.11755(18) 0.3793(2) 0.11419(15) 0.0598(8) Uani d 1 4
N N7 0.18359(18) 0.87035(19) 0.05226(15) 0.0232(6) Uani d 0.802(3) 4
C C2 0.53983(15) 0.87914(18) 0.21111(14) 0.0240(6) Uani d 1 4
C C3 0.56460(16) 0.91132(18) 0.31510(15) 0.0260(6) Uani d 1 4
C C4 0.23878(19) 1.06025(18) 0.43935(16) 0.0304(7) Uani d 1 4
C C5 0.15261(18) 0.9619(2) -0.01547(15) 0.0333(7) Uani d 1.000(3) 4
C C6 0.50246(14) 1.01040(17) 0.34683(13) 0.0232(5) Uani d 1 4
C C7 0.26605(18) 1.1318(2) 0.04151(15) 0.0344(7) Uani d 1.000(3) 4
C C8 0.0878(2) 0.8049(2) 0.06677(17) 0.0288(8) Uani d 0.802(3) 4
C C9 0.11010(18) 0.68513(19) 0.10329(16) 0.0346(7) Uani d 1.000(3) 4
C C10 0.2447(2) 1.0412(3) -0.03105(19) 0.0317(8) Uani d 0.802(3) 4
C C11 0.20439(18) 0.66885(18) 0.17965(17) 0.0358(7) Uani d 1 4
C C12 0.15661(15) 0.98729(18) 0.37967(14) 0.0261(6) Uani d 1 4
C C8' 0.1370(8) 0.7727(5) 0.0329(4) 0.0288(8) Uani d 0.198(3) 4
N N7' 0.1439(8) 0.8897(5) 0.0681(3) 0.0232(6) Uani d 0.198(3) 4
C C10' 0.1547(2) 1.0843(3) 0.0133(7) 0.0317(8) Uani d 0.198(3) 4
H H1c1 0.32537 1.140614 0.346667 0.0304 Uiso d 1 4
H H2c1 0.392061 1.120513 0.442423 0.0304 Uiso d 1 4
H H1c2 0.544128 0.944375 0.172279 0.0289 Uiso d 1 4
H H2c2 0.593786 0.82863 0.194848 0.0289 Uiso d 1 4
H H1c3 0.554441 0.847495 0.354031 0.0312 Uiso d 1 4
H H2c3 0.639995 0.925011 0.330538 0.0312 Uiso d 1 4
H H1c4 0.257482 1.026754 0.500806 0.0365 Uiso d 1 4
H H2c4 0.205839 1.129304 0.454383 0.0365 Uiso d 1 4
H H1c6 0.538386 1.038912 0.405874 0.0279 Uiso d 1 4
H H2c6 0.505454 1.071432 0.303248 0.0279 Uiso d 1 4
H H1c11 0.200311 0.596067 0.207665 0.0429 Uiso d 1 4
H H2c11 0.269576 0.671419 0.151642 0.0429 Uiso d 1 4
H H1c12 0.177775 0.910171 0.386587 0.0313 Uiso d 1 4
H H2c12 0.088988 0.993087 0.403398 0.0313 Uiso d 1 4
H H1n1 0.4272(18) 0.7680(12) 0.2228(14) 0.0248 Uiso d 1 4
H H2n1 0.4284(19) 0.8001(19) 0.1304(7) 0.0248 Uiso d 1 4
H H1n2 0.393(2) 0.9325(14) 0.3989(13) 0.0232 Uiso d 1 4
H H1n3 0.319(2) 1.1494(14) 0.1725(14) 0.0301 Uiso d 1 4
H H2n3 0.3936(5) 1.092(2) 0.1270(19) 0.0301 Uiso d 1 4
H H1n5 0.2532(15) 0.735(2) 0.3028(11) 0.0289 Uiso d 1 4
H H2n5 0.1433(8) 0.762(2) 0.2701(17) 0.0289 Uiso d 1 4
H H1n7 0.229198 0.82966 0.026483 0.0278 Uiso d 0.802(3) 4
H H1n7' 0.085949 0.904103 0.09297 0.0278 Uiso d 0.198(3) 4
H H1n4 0.144(2) 1.0907(3) 0.2717(19) 0.0275 Uiso d 1 4
H H2n4 0.0813(10) 0.992(2) 0.2525(16) 0.0275 Uiso d 1 4
H H1c5 0.095396 1.004302 0.005448 0.0399 Uiso d 0.802(3) 4
H H2c5 0.121722 0.931059 -0.075357 0.0399 Uiso d 0.802(3) 4
H H1c8 0.048027 0.844456 0.10935 0.0346 Uiso d 0.802(3) 4
H H2c8 0.039193 0.802801 0.008623 0.0346 Uiso d 0.802(3) 4
H H1c10 0.308815 0.998445 -0.033304 0.0381 Uiso d 0.802(3) 4
H H2c10 0.230607 1.073881 -0.093236 0.0381 Uiso d 0.802(3) 4
H H1c8' 0.086071 0.768553 -0.023731 0.0346 Uiso d 0.198(3) 4
H H2c8' 0.202668 0.752831 0.009863 0.0346 Uiso d 0.198(3) 4
H H1c10' 0.11768 1.128123 -0.037477 0.0381 Uiso d 0.198(3) 4
H H2c10' 0.113114 1.094335 0.064625 0.0381 Uiso d 0.198(3) 4
H H1c5' 0.092521 0.948654 -0.063287 0.0399 Uiso d 0.198(3) 4
H H2c5' 0.217125 0.94398 -0.041301 0.0399 Uiso d 0.198(3) 4
H H1c9 0.046796 0.655002 0.124538 0.0415 Uiso d 0.802(3) 4
H H2c9 0.117273 0.636468 0.050693 0.0415 Uiso d 0.802(3) 4
H H1c7 0.304021 1.191874 0.015936 0.0413 Uiso d 0.802(3) 4
H H2c7 0.199552 1.165233 0.05257 0.0413 Uiso d 0.802(3) 4
H H1c7' 0.308636 1.118778 -0.008627 0.0413 Uiso d 0.198(3) 4
H H2c7' 0.262893 1.21214 0.03986 0.0413 Uiso d 0.198(3) 4
H H1c9' 0.049114 0.709287 0.131819 0.0415 Uiso d 0.198(3) 4
H H2c9' 0.09353 0.615533 0.070763 0.0415 Uiso d 0.198(3) 4
O O4a 0.6475(3) 0.2430(2) 0.5421(3) 0.0291(8) Uani d 0.762(10) 4
O O5a 0.5820(6) 0.3444(5) 0.6479(4) 0.0268(9) Uani d 0.762(10) 4
N N6a 0.5753(4) 0.3067(4) 0.5645(4) 0.0251(6) Uani d 0.762(10) 4
O O7a 0.4980(5) 0.3311(7) 0.5053(4) 0.0549(13) Uani d 0.762(10) 4
O O4b 0.6175(9) 0.2377(9) 0.5309(6) 0.0291(8) Uani d 0.238(10) 4
O O5b 0.5721(10) 0.3276(10) 0.6526(7) 0.0268(9) Uani d 0.238(10) 4
N N6b 0.5711(10) 0.3192(9) 0.5641(6) 0.0251(6) Uani d 0.238(10) 4
O O7b 0.5243(10) 0.3897(11) 0.5103(7) 0.0549(13) Uani d 0.238(10) 4

loop_
_atom_site_aniso_label
_atom_site_aniso_U_11
_atom_site_aniso_U_22
_atom_site_aniso_U_33
_atom_site_aniso_U_12
_atom_site_aniso_U_13
_atom_site_aniso_U_23
_atom_site_aniso_type_symbol
Cd1 0.01634(11) 0.01748(12) 0.01549(11) -0.00038(4) 0.00177(6) -0.00021(4) Cd
Cl1 0.0209(2) 0.0243(2) 0.0291(2) 0.00155(16) 0.00491(17) 0.00203(17) Cl
O1 0.0245(7) 0.0393(9) 0.0532(9) -0.0073(7) 0.0026(6) -0.0014(7) O
O2 0.0418(10) 0.0455(10) 0.0421(10) 0.0168(8) -0.0069(8) -0.0160(8) O
N1 0.0221(7) 0.0211(8) 0.0190(7) 0.0014(6) 0.0038(6) -0.0003(6) N
N2 0.0201(7) 0.0201(8) 0.0175(7) -0.0022(6) 0.0016(6) -0.0002(6) N
N3 0.0259(8) 0.0252(8) 0.0242(8) -0.0017(7) 0.0035(7) 0.0045(7) N
O3 0.0219(7) 0.0335(9) 0.0625(11) 0.0065(6) -0.0042(7) -0.0024(7) O
N4 0.0210(8) 0.0213(9) 0.0267(8) 0.0011(6) 0.0044(6) 0.0017(6) N
N5 0.0228(8) 0.0212(8) 0.0282(9) -0.0014(7) 0.0033(6) 0.0021(7) N
C1 0.0254(10) 0.0253(10) 0.0254(10) -0.0025(8) 0.0039(8) -0.0072(8) C
O6 0.0699(13) 0.0626(14) 0.0530(12) 0.0087(11) 0.0303(10) 0.0269(10) O
N7 0.0203(12) 0.0291(11) 0.0196(10) 0.0044(9) 0.0009(8) -0.0033(8) N
C2 0.0190(9) 0.0269(11) 0.0271(10) 0.0024(7) 0.0065(7) -0.0008(8) C
C3 0.0176(9) 0.0322(11) 0.0275(10) -0.0008(8) 0.0003(8) 0.0012(8) C
C4 0.0353(12) 0.0335(12) 0.0244(11) -0.0012(9) 0.0111(9) -0.0093(8) C
C5 0.0326(11) 0.0419(12) 0.0222(10) 0.0013(10) -0.0080(8) 0.0036(9) C
C6 0.0202(9) 0.0266(10) 0.0224(9) -0.0049(7) 0.0007(7) -0.0028(7) C
C7 0.0367(11) 0.0316(12) 0.0332(11) 0.0004(9) -0.0017(9) 0.0122(9) C
C8 0.0246(12) 0.0373(15) 0.0238(12) -0.0072(11) 0.0004(9) -0.0080(10) C
C9 0.0346(11) 0.0315(12) 0.0380(12) -0.0100(9) 0.0062(9) -0.0125(9) C
C10 0.0343(14) 0.0395(15) 0.0208(12) 0.0030(12) 0.0012(10) 0.0070(11) C
C11 0.0375(12) 0.0192(10) 0.0499(13) -0.0019(9) 0.0035(10) -0.0067(9) C
C12 0.0253(9) 0.0280(11) 0.0268(10) -0.0007(8) 0.0105(7) -0.0003(8) C
C8' 0.0246(12) 0.0373(15) 0.0238(12) -0.0072(11) 0.0004(9) -0.0080(10) C
N7' 0.0203(12) 0.0291(11) 0.0196(10) 0.0044(9) 0.0009(8) -0.0033(8) N
C10' 0.0343(14) 0.0395(15) 0.0208(12) 0.0030(12) 0.0012(10) 0.0070(11) C
O4a 0.0291(17) 0.0285(10) 0.0324(12) 0.0014(12) 0.0137(14) 0.0031(9) O
O5a 0.0384(14) 0.024(2) 0.0182(8) 0.0011(16) 0.0057(8) 0.0039(8) O
N6a 0.0225(9) 0.0340(13) 0.0196(8) -0.0005(9) 0.0058(7) 0.0031(8) N
O7a 0.0333(12) 0.107(4) 0.0236(9) 0.0220(19) 0.0004(8) 0.0030(16) O
O4b 0.0258(18) 0.0284(13) 0.0355(12) -0.0011(11) 0.0127(13) -0.0027(9) O
O5b 0.0351(17) 0.025(2) 0.0221(9) -0.0064(13) 0.0092(9) 0.0025(9) O
N6b 0.0223(10) 0.0307(12) 0.0237(9) 0.0025(8) 0.0083(7) 0.0051(7) N
O7b 0.0629(19) 0.070(3) 0.0359(14) 0.0389(19) 0.0218(12) 0.0258(17) O

loop_
_atom_type_symbol
_atom_type_scat_dispersion_real
_atom_type_scat_dispersion_imag
_atom_type_scat_source
C 0.0181 0.0091 'International Tables Vol C tables 4.2.6.8 and 6.1.1.1'
H 0.0000 0.0000 'International Tables Vol C tables 4.2.6.8 and 6.1.1.1'
Cd 0.1185 4.6533 'International Tables Vol C tables 4.2.6.8 and 6.1.1.1'
Cl 0.3639 0.7018 'International Tables Vol C tables 4.2.6.8 and 6.1.1.1'
N 0.0311 0.0180 'International Tables Vol C tables 4.2.6.8 and 6.1.1.1'
O 0.0492 0.0322 'International Tables Vol C tables 4.2.6.8 and 6.1.1.1'

loop_
_geom_angle_atom_site_label_1
_geom_angle_atom_site_label_2
_geom_angle_atom_site_label_3
_geom_angle
N1 Cd1 N2 81.40(5)
N1 Cd1 N3 97.40(6)
N1 Cd1 N4 159.83(5)
N1 Cd1 N5 85.80(6)
N1 Cd1 N7 94.22(7)
N2 Cd1 N3 89.96(5)
N2 Cd1 N4 81.42(5)
N2 Cd1 N5 99.37(5)
N2 Cd1 N7 175.31(7)
N3 Cd1 N4 93.06(6)
N3 Cd1 N5 170.51(5)
N3 Cd1 N7 88.95(7)
N4 Cd1 N5 86.66(6)
N4 Cd1 N7 103.19(7)
N5 Cd1 N7 81.89(7)
O1 Cl1 O2 110.06(11)
O1 Cl1 O3 108.51(10)
O1 Cl1 O6 109.52(12)
O2 Cl1 O3 109.33(10)
O2 Cl1 O6 109.28(13)
O3 Cl1 O6 110.13(12)
Cd1 N1 C2 120.21(12)
Cd1 N1 H1n1 103.1(15)
Cd1 N1 H2n1 109.6(15)
C2 N1 H1n1 110.9(14)
C2 N1 H2n1 108.0(15)
H1n1 N1 H2n1 103.9(19)
C1 N2 C6 109.29(15)
C1 N2 H1n2 108.8(14)
C6 N2 H1n2 103.9(18)
Cd1 N3 C7 120.15(13)
Cd1 N3 H1n3 107.3(13)
Cd1 N3 H2n3 109.0(18)
C7 N3 H1n3 105.4(13)
C7 N3 H2n3 108.6(18)
H1n3 N3 H2n3 105(2)
Cd1 N4 C12 108.81(11)
Cd1 N4 H1n4 112.8(18)
Cd1 N4 H2n4 108.3(14)
C12 N4 H1n4 110.1(17)
C12 N4 H2n4 107.0(15)
H1n4 N4 H2n4 110(2)
C11 N5 H1n5 108.0(15)
C11 N5 H2n5 107.8(16)
H1n5 N5 H2n5 112(2)
N2 C1 C4 114.00(17)
N2 C1 H1c1 109.4715
N2 C1 H2c1 109.4717
C4 C1 H1c1 109.4711
C4 C1 H2c1 109.4708
H1c1 C1 H2c1 104.5246
C5 N7 C8 109.52(19)
C5 N7 H1n7 105.7778
C8 N7 H1n7 111.2224
N1 C2 C3 112.75(17)
N1 C2 H1c2 109.4715
N1 C2 H2c2 109.4715
C3 C2 H1c2 109.4715
C3 C2 H2c2 109.471
H1c2 C2 H2c2 105.9748
C2 C3 C6 116.02(16)
C2 C3 H1c3 109.4715
C2 C3 H2c3 109.4709
C6 C3 H1c3 109.4716
C6 C3 H2c3 109.4707
H1c3 C3 H2c3 102.0223
C1 C4 C12 115.64(18)
C1 C4 H1c4 109.4709
C1 C4 H2c4 109.4712
C12 C4 H1c4 109.4715
C12 C4 H2c4 109.4715
H1c4 C4 H2c4 102.5005
N7 C5 C10 114.33(19)
N7 C5 H1c5 109.471
N7 C5 H2c5 109.4715
C10 C5 H1c5 109.4711
C10 C5 H2c5 109.4712
N7' C5 C10' 110.2(5)
N7' C5 H1c5' 109.4712
N7' C5 H2c5' 109.4718
C10' C5 H1c5' 109.4712
C10' C5 H2c5' 109.4707
H1c5 C5 H2c5 104.1342
H1c5' C5 H2c5' 108.7286
N2 C6 C3 114.58(16)
N2 C6 H1c6 109.4713
N2 C6 H2c6 109.4717
C3 C6 H1c6 109.4713
C3 C6 H2c6 109.4711
H1c6 C6 H2c6 103.8245
N3 C7 C10 114.4(2)
N3 C7 C10' 117.7(4)
N3 C7 H1c7 109.4717
N3 C7 H2c7 109.4714
N3 C7 H1c7' 109.4709
N3 C7 H2c7' 109.4713
C10 C7 H1c7 109.4709
C10 C7 H2c7 109.471
C10' C7 H1c7' 109.4708
C10' C7 H2c7' 109.4719
H1c7 C7 H2c7 104.0001
H1c7' C7 H2c7' 99.7563
N7 C8 C9 115.1(2)
N7 C8 H1c8 109.4705
N7 C8 H2c8 109.4704
C9 C8 H1c8 109.472
C9 C8 H2c8 109.4716
H1c8 C8 H2c8 103.1391
C8 C9 C11 116.97(19)
C8 C9 H1c9 109.4708
C8 C9 H2c9 109.4714
C11 C9 C8' 109.8(4)
C11 C9 H1c9 109.4713
C11 C9 H2c9 109.4715
C11 C9 H1c9' 109.4714
C11 C9 H2c9' 109.4713
C8' C9 H1c9' 109.4716
C8' C9 H2c9' 109.4711
H1c9 C9 H2c9 100.7569
H1c9' C9 H2c9' 109.1632
C5 C10 C7 114.6(2)
C5 C10 H1c10 109.4713
C5 C10 H2c10 109.4714
C7 C10 H1c10 109.4714
C7 C10 H2c10 109.4708
H1c10 C10 H2c10 103.7599
N5 C11 C9 111.58(18)
N5 C11 H1c11 109.4716
N5 C11 H2c11 109.4713
C9 C11 H1c11 109.4709
C9 C11 H2c11 109.4714
H1c11 C11 H2c11 107.2787
N4 C12 C4 112.45(17)
N4 C12 H1c12 109.4711
N4 C12 H2c12 109.4712
C4 C12 H1c12 109.4712
C4 C12 H2c12 109.4713
H1c12 C12 H2c12 106.3151
C9 C8' N7' 115.9(5)
C9 C8' H1c8' 109.4709
C9 C8' H2c8' 109.4711
N7' C8' H1c8' 109.4716
N7' C8' H2c8' 109.4716
H1c8' C8' H2c8' 102.2362
C5 N7' C8' 106.6(4)
C5 N7' H1n7' 111.4805
C8' N7' H1n7' 108.0034
C5 C10' C7 114.4(2)
C5 C10' H1c10' 109.4716
C5 C10' H2c10' 109.4715
C7 C10' H1c10' 109.4715
C7 C10' H2c10' 109.4708
H1c10' C10' H2c10' 104.0234
O4a N6a O5a 119.5(5)
O4a N6a O7a 120.2(5)
O5a N6a O7a 120.3(6)
O4b N6b O5b 119.5(10)
O4b N6b O7b 120.2(10)
O5b N6b O7b 120.3(12)

loop_
_geom_bond_atom_site_label_1
_geom_bond_atom_site_label_2
_geom_bond_distance
_geom_bond_publ_flag
Cd1 N1 2.3456(16) yes
Cd1 N2 2.5084(14) yes
Cd1 N3 2.3430(19) yes
Cd1 N4 2.3598(17) yes
Cd1 N5 2.3970(17) yes
Cd1 N7 2.426(2) yes
Cl1 O1 1.4276(17) ?
Cl1 O2 1.426(2) ?
Cl1 O3 1.4341(15) ?
Cl1 O6 1.423(2) ?
N1 C2 1.481(2) ?
N1 H1n1 0.870(17) ?
N1 H2n1 0.870(12) ?
N2 C1 1.477(3) ?
N2 C6 1.483(2) ?
N2 H1n2 0.870(17) ?
N3 C7 1.476(3) ?
N3 H1n3 0.870(19) ?
N3 H2n3 0.870(9) ?
N4 C12 1.481(3) ?
N4 H1n4 0.870(5) ?
N4 H2n4 0.870(15) ?
N5 C11 1.485(3) ?
N5 H1n5 0.870(17) ?
N5 H2n5 0.870(14) ?
C1 C4 1.527(3) ?
C1 H1c1 0.96 ?
C1 H2c1 0.96 ?
N7 C5 1.474(3) ?
N7 C8 1.476(4) ?
N7 H1n7 0.87 ?
C2 C3 1.517(3) ?
C2 H1c2 0.96 ?
C2 H2c2 0.96 ?
C3 C6 1.520(3) ?
C3 H1c3 0.96 ?
C3 H2c3 0.96 ?
C4 C12 1.521(3) ?
C4 H1c4 0.96 ?
C4 H2c4 0.96 ?
C5 C10 1.536(4) ?
C5 N7' 1.483(6) ?
C5 C10' 1.517(5) ?
C5 H1c5 0.96 ?
C5 H2c5 0.96 ?
C5 H1c5' 0.96 ?
C5 H2c5' 0.96 ?
C6 H1c6 0.96 ?
C6 H2c6 0.96 ?
C7 C10 1.494(4) ?
C7 C10' 1.517(4) ?
C7 H1c7 0.96 ?
C7 H2c7 0.96 ?
C7 H1c7' 0.96 ?
C7 H2c7' 0.96 ?
C8 C9 1.534(4) ?
C8 H1c8 0.96 ?
C8 H2c8 0.96 ?
C9 C11 1.510(3) ?
C9 C8' 1.516(7) ?
C9 H1c9 0.96 ?
C9 H2c9 0.96 ?
C9 H1c9' 0.96 ?
C9 H2c9' 0.96 ?
C10 H1c10 0.96 ?
C10 H2c10 0.96 ?
C11 H1c11 0.96 ?
C11 H2c11 0.96 ?
C12 H1c12 0.96 ?
C12 H2c12 0.96 ?
C8' N7' 1.482(9) ?
C8' H1c8' 0.96 ?
C8' H2c8' 0.96 ?
N7' H1n7' 0.87 ?
C10' H1c10' 0.96 ?
C10' H2c10' 0.96 ?
O4a N6a 1.259(6) ?
O5a N6a 1.259(7) ?
N6a O7a 1.233(8) ?
O4b N6b 1.259(15) ?
O5b N6b 1.259(13) ?
N6b O7b 1.233(15) ?

loop_
_geom_hbond_atom_site_label_D
_geom_hbond_atom_site_label_H
_geom_hbond_atom_site_label_A
_geom_hbond_site_symmetry_A
_geom_hbond_distance_DH
_geom_hbond_distance_HA
_geom_hbond_distance_DA
_geom_hbond_angle_DHA
_geom_hbond_publ_flag
N1 H1n1 O5a 3_666 0.870(17) 2.289(19) 3.127(6) 161.7(16) yes
N1 H1n1 O5b 3_666 0.870(17) 2.10(2) 2.929(10) 158.1(16) yes
N1 H2n1 O7a 2_655 0.870(12) 2.278(17) 2.986(7) 139(2) yes
N1 H2n1 O4b 2_655 0.870(12) 2.403(14) 3.262(9) 170(2) yes
N1 H2n1 O7b 2_655 0.870(12) 2.410(19) 3.027(11) 128.4(19) yes
N2 H1n2 O4a 3_666 0.870(17) 2.339(18) 3.149(4) 155.0(18) yes
N2 H1n2 O4b 3_666 0.870(17) 2.28(2) 3.116(10) 162.4(16) yes
N3 H1n3 O3 1_565 0.870(19) 2.43(2) 3.196(3) 148(2) yes
N3 H2n3 O5a 4_564 0.870(9) 2.472(13) 3.289(8) 157(2) yes
N3 H2n3 O7a 4_564 0.870(9) 2.48(2) 3.134(7) 132(2) yes
N3 H2n3 O5b 4_564 0.870(9) 2.426(18) 3.215(13) 151(2) yes
N3 H2n3 O7b 4_564 0.870(9) 2.50(2) 3.239(13) 144(2) yes
N5 H1n5 O4a 3_666 0.870(17) 2.396(16) 3.200(4) 154(2) yes
N5 H1n5 O5a 3_666 0.870(17) 2.30(2) 3.065(7) 146.5(16) yes
N5 H1n5 O5b 3_666 0.870(17) 2.33(2) 3.076(12) 144.0(16) yes
N5 H2n5 O1 2_555 0.870(14) 2.263(14) 3.122(2) 169(2) yes
N7 H1n7 O4a 2_655 0.87 2.20 3.067(4) 174.11 yes
N7 H1n7 O4b 2_655 0.87 2.45 3.313(11) 169.55 yes
N4 H1n4 O3 1_565 0.870(5) 2.379(11) 3.215(2) 161(2) yes
N4 H2n4 O2 2_555 0.870(15) 2.170(15) 3.011(2) 163(2) yes
C10 H1c10 O7b 2_655 0.96 2.46 3.407(13) 170.52 no
C8' H2c8' O4a 2_655 0.96 2.12 3.069(11) 168.87 no
C8' H2c8' O4b 2_655 0.96 2.42 3.364(15) 168.03 no
C7 H1c7 O7a 4_564 0.96 2.48 3.067(7) 119.01 no
C7 H1c7' O7a 4_564 0.96 2.44 3.067(7) 122.52 no
